data_4133332
loop_
_publ_author_name
'Ca\~nellas, Santiago'
'Montgomery, John'
'Peric\`as, Miquel \`A'

_publ_section_title
;
 Nickel-Catalyzed Reductive [2+2] Cycloaddition of Alkynes.
;
_journal_issue 50
_journal_name_full 'Journal of the American Chemical Society'
_journal_page_first 17349
_journal_page_last 17355
_journal_paper_doi 10.1021/jacs.8b09677
_journal_volume 140
_journal_year 2018
_chemical_absolute_configuration ad
_chemical_formula_sum 'C20 H20 O4'
_chemical_formula_weight 324.36
_space_group_IT_number 7
_space_group_name_Hall 'P -2yac'
_space_group_name_H-M_alt 'P 1 n 1'
_symmetry_cell_setting monoclinic
_symmetry_space_group_name_H-M 'P 1 n 1'
_atom_sites_solution_hydrogens geom
_audit_creation_method SHELXL-2014/7
_cell_angle_alpha 90
_cell_angle_beta 103.268(4)
_cell_angle_gamma 90
_cell_formula_units_Z 2
_cell_length_a 8.9219(10)
_cell_length_b 5.6293(7)
_cell_length_c 17.187(2)
_cell_measurement_reflns_used 2978
_cell_measurement_temperature 100(2)
_cell_measurement_theta_max 27.26
_cell_measurement_theta_min 2.38
_cell_volume 840.16(17)
_computing_cell_refinement 'Bruker APEX2 v2014.9-0'
_computing_data_collection 'Bruker APEX2 v2014.9-0'
_computing_data_reduction 'Bruker SAINT V7.60A'
_computing_molecular_graphics 'Bruker SHELXTL'
_computing_publication_material 'Bruker SHELXTL'
_computing_structure_refinement 'SHELXL-2014 (Sheldrick, 2014)'
_computing_structure_solution Sir2011
_diffrn_ambient_temperature 100(2)
_diffrn_detector_area_resol_mean 512
_diffrn_detector_type '4K CCD area detector APEX II'
_diffrn_measured_fraction_theta_full 0.998
_diffrn_measured_fraction_theta_max 0.989
_diffrn_measurement_device_type 'APEX DUO Kappa 4-axis goniometer'
_diffrn_measurement_method
;
 Fullsphere data collection, phi and omega scans
;
_diffrn_measurement_specimen_support 'magnetic support with MicroMount'
_diffrn_radiation_monochromator 'Quazar MX Multilayer Optics'
_diffrn_radiation_type MoK\a
_diffrn_radiation_wavelength 0.71073
_diffrn_reflns_av_R_equivalents 0.0429
_diffrn_reflns_av_unetI/netI 0.0597
_diffrn_reflns_Laue_measured_fraction_full 0.998
_diffrn_reflns_Laue_measured_fraction_max 0.989
_diffrn_reflns_limit_h_max 11
_diffrn_reflns_limit_h_min -11
_diffrn_reflns_limit_k_max 6
_diffrn_reflns_limit_k_min -7
_diffrn_reflns_limit_l_max 22
_diffrn_reflns_limit_l_min -22
_diffrn_reflns_number 7717
_diffrn_reflns_point_group_measured_fraction_full 0.963
_diffrn_reflns_point_group_measured_fraction_max 0.931
_diffrn_reflns_theta_full 25.242
_diffrn_reflns_theta_max 27.526
_diffrn_reflns_theta_min 2.382
_diffrn_source 'Microfocus source E025 IuS'
_diffrn_source_current 0.6
_diffrn_source_power 50
_diffrn_source_size '0.2 mm x 0.2 mm fine focus'
_diffrn_source_type 'Bruker APEX DUO'
_exptl_absorpt_coefficient_mu 0.089
_exptl_absorpt_correction_T_max 0.998
_exptl_absorpt_correction_T_min 0.768
_exptl_absorpt_correction_type multi-scan
_exptl_absorpt_process_details
; 
 SADABS Version 2008/1 Bruker-Nonius
 Blessing, Acta Cryst. (1995) A51 33-38
;
_exptl_crystal_colour colourless
_exptl_crystal_density_diffrn 1.282
_exptl_crystal_description plate
_exptl_crystal_F_000 344
_exptl_crystal_size_max 0.20
_exptl_crystal_size_mid 0.10
_exptl_crystal_size_min 0.02
_refine_diff_density_max 0.215
_refine_diff_density_min -0.150
_refine_diff_density_rms 0.037
_refine_ls_abs_structure_details
;
 Flack x determined using 1166 quotients [(I+)-(I-)]/[(I+)+(I-)]
 (Parsons, Flack and Wagner, Acta Cryst. B69 (2013) 249-259).
;
_refine_ls_abs_structure_Flack 0.1(8)
_refine_ls_extinction_method none
_refine_ls_goodness_of_fit_ref 1.049
_refine_ls_hydrogen_treatment constr
_refine_ls_matrix_type full
_refine_ls_number_parameters 219
_refine_ls_number_reflns 3615
_refine_ls_number_restraints 2
_refine_ls_restrained_S_all 1.049
_refine_ls_R_factor_all 0.0540
_refine_ls_R_factor_gt 0.0431
_refine_ls_shift/su_max 0.000
_refine_ls_shift/su_mean 0.000
_refine_ls_structure_factor_coef Fsqd
_refine_ls_weighting_details 'w=1/[\s^2^(Fo^2^)+(0.0471P)^2^+0.0378P] where P=(Fo^2^+2Fc^2^)/3'
_refine_ls_weighting_scheme calc
_refine_ls_wR_factor_gt 0.1028
_refine_ls_wR_factor_ref 0.1086
_reflns_Friedel_coverage 0.879
_reflns_Friedel_fraction_full 0.927
_reflns_Friedel_fraction_max 0.872
_reflns_number_gt 3047
_reflns_number_total 3615
_reflns_threshold_expression 'I > 2\s(I)'
_cod_data_source_file ja8b09677_si_003.cif
_cod_data_source_block mo_SCRIV0773_0m
_cod_depositor_comments
;
The following automatic conversions were performed:

data item '_exptl_absorpt_correction_type' value 'Multi-scan' was
changed to 'multi-scan' in accordance with the
/home/saulius/struct/COD-crude-data/automatic-downloads/DataCite-retrospective/ACS/depositions/lib/dictionaries/cif_core.dic
dictionary named 'cif_core.dic' version 2.4.2 last updated on
2011-04-26.

data item '_symmetry_cell_setting' value 'Monoclinic' was changed to
'monoclinic' in accordance with the
/home/saulius/struct/COD-crude-data/automatic-downloads/DataCite-retrospective/ACS/depositions/lib/dictionaries/cif_core.dic
dictionary named 'cif_core.dic' version 2.4.2 last updated on
2011-04-26.

Automatic conversion script
Id: cif_fix_values 6909 2019-04-08 15:41:33Z antanas 
;
_cod_original_cell_volume 840.14(17)
_cod_original_sg_symbol_H-M Pn
_cod_database_code 4133332
_shelx_shelxl_version_number 2014/7
_shelx_space_group_comment
;
The symmetry employed for this shelxl refinement is uniquely defined
by the following loop, which should always be used as a source of
symmetry information in preference to the above space-group names.
They are only intended as comments.
;
_shelx_estimated_absorpt_t_min 0.982
_shelx_estimated_absorpt_t_max 0.998

loop_
_space_group_symop_operation_xyz
'x, y, z'
'x+1/2, -y, z+1/2'

loop_
_atom_site_label
_atom_site_type_symbol
_atom_site_fract_x
_atom_site_fract_y
_atom_site_fract_z
_atom_site_U_iso_or_equiv
_atom_site_adp_type
_atom_site_occupancy
_atom_site_site_symmetry_order
_atom_site_calc_flag
_atom_site_refinement_flags_posn
_atom_site_refinement_flags_adp
C1 C -0.0216(4) 0.5392(5) 0.26797(18) 0.0351(7) Uani 1 1 d . .
C2 C -0.2758(4) 0.5271(7) 0.1898(2) 0.0504(9) Uani 1 1 d . .
H2A H -0.3131 0.5616 0.2380 0.076 Uiso 1 1 calc R U
H2B H -0.3458 0.4147 0.1561 0.076 Uiso 1 1 calc R U
H2C H -0.2719 0.6746 0.1600 0.076 Uiso 1 1 calc R U
C3 C 0.1357(3) 0.4303(5) 0.28157(17) 0.0312(7) Uani 1 1 d . .
H3 H 0.1298 0.2576 0.2677 0.037 Uiso 1 1 calc R U
C4 C 0.2517(3) 0.5637(5) 0.24134(17) 0.0309(6) Uani 1 1 d . .
H4 H 0.2283 0.7373 0.2420 0.037 Uiso 1 1 calc R U
C5 C 0.3821(3) 0.5073(5) 0.31792(18) 0.0316(6) Uani 1 1 d . .
H5 H 0.4518 0.6445 0.3374 0.038 Uiso 1 1 calc R U
C6 C 0.2486(3) 0.4758(5) 0.36263(17) 0.0298(6) Uani 1 1 d . .
H6 H 0.2248 0.6344 0.3831 0.036 Uiso 1 1 calc R U
C7 C 0.2733(3) 0.5036(5) 0.15983(17) 0.0306(6) Uani 1 1 d . .
C8 C 0.2167(4) 0.2968(5) 0.11941(18) 0.0358(7) Uani 1 1 d . .
H8 H 0.1617 0.1858 0.1438 0.043 Uiso 1 1 calc R U
C9 C 0.2401(4) 0.2508(6) 0.04341(18) 0.0392(7) Uani 1 1 d . .
H9 H 0.1995 0.1101 0.0160 0.047 Uiso 1 1 calc R U
C10 C 0.3215(4) 0.4080(6) 0.00815(19) 0.0407(8) Uani 1 1 d . .
H10 H 0.3387 0.3753 -0.0433 0.049 Uiso 1 1 calc R U
C11 C 0.3782(4) 0.6139(7) 0.0477(2) 0.0442(8) Uani 1 1 d . .
H11 H 0.4340 0.7235 0.0232 0.053 Uiso 1 1 calc R U
C12 C 0.3543(4) 0.6613(6) 0.12260(19) 0.0366(7) Uani 1 1 d . .
H12 H 0.3938 0.8038 0.1492 0.044 Uiso 1 1 calc R U
C13 C 0.4649(3) 0.2782(5) 0.31213(16) 0.0291(6) Uani 1 1 d . .
C14 C 0.7067(4) 0.0841(7) 0.3405(2) 0.0531(10) Uani 1 1 d . .
H14A H 0.6632 -0.0470 0.3658 0.080 Uiso 1 1 calc R U
H14B H 0.8137 0.1110 0.3692 0.080 Uiso 1 1 calc R U
H14C H 0.7036 0.0437 0.2847 0.080 Uiso 1 1 calc R U
C15 C 0.2690(3) 0.2996(5) 0.42986(16) 0.0277(6) Uani 1 1 d . .
C16 C 0.3941(4) 0.3274(6) 0.49539(18) 0.0355(7) Uani 1 1 d . .
H16 H 0.4632 0.4565 0.4967 0.043 Uiso 1 1 calc R U
C17 C 0.4173(4) 0.1683(6) 0.55802(19) 0.0403(8) Uani 1 1 d . .
H17 H 0.5031 0.1880 0.6019 0.048 Uiso 1 1 calc R U
C18 C 0.3177(4) -0.0186(6) 0.55767(19) 0.0387(7) Uani 1 1 d . .
H18 H 0.3345 -0.1275 0.6010 0.046 Uiso 1 1 calc R U
C19 C 0.1933(4) -0.0462(5) 0.49376(19) 0.0360(7) Uani 1 1 d . .
H19 H 0.1233 -0.1736 0.4934 0.043 Uiso 1 1 calc R U
C20 C 0.1699(3) 0.1115(5) 0.42992(17) 0.0316(6) Uani 1 1 d . .
H20 H 0.0847 0.0895 0.3858 0.038 Uiso 1 1 calc R U
O1 O -0.0542(3) 0.7117(6) 0.3014(2) 0.0768(10) Uani 1 1 d . .
O2 O -0.1229(2) 0.4243(4) 0.21240(13) 0.0445(6) Uani 1 1 d . .
O3 O 0.4069(2) 0.0956(4) 0.28506(13) 0.0385(5) Uani 1 1 d . .
O4 O 0.6161(2) 0.3011(4) 0.34346(13) 0.0395(5) Uani 1 1 d . .

loop_
_atom_site_aniso_label
_atom_site_aniso_U_11
_atom_site_aniso_U_22
_atom_site_aniso_U_33
_atom_site_aniso_U_23
_atom_site_aniso_U_13
_atom_site_aniso_U_12
C1 0.0322(16) 0.0338(17) 0.0374(15) -0.0035(13) 0.0037(13) 0.0002(13)
C2 0.0335(18) 0.066(2) 0.0462(18) -0.0020(17) -0.0023(15) 0.0089(17)
C3 0.0306(16) 0.0266(15) 0.0331(14) -0.0050(11) 0.0004(12) 0.0011(11)
C4 0.0312(15) 0.0230(14) 0.0355(14) -0.0004(11) 0.0016(12) 0.0013(12)
C5 0.0307(15) 0.0247(14) 0.0360(14) -0.0021(11) 0.0007(12) -0.0045(11)
C6 0.0304(15) 0.0251(14) 0.0312(13) -0.0049(11) 0.0014(12) 0.0010(12)
C7 0.0266(14) 0.0279(15) 0.0350(14) 0.0025(12) 0.0023(12) 0.0066(12)
C8 0.0422(17) 0.0282(16) 0.0358(15) 0.0004(12) 0.0064(14) 0.0005(13)
C9 0.0476(19) 0.0344(17) 0.0334(14) -0.0023(12) 0.0044(14) 0.0054(14)
C10 0.0394(17) 0.047(2) 0.0353(15) 0.0080(14) 0.0071(14) 0.0114(15)
C11 0.0362(17) 0.050(2) 0.0468(18) 0.0140(16) 0.0113(15) 0.0023(15)
C12 0.0348(16) 0.0296(16) 0.0423(16) 0.0037(13) 0.0027(13) 0.0005(13)
C13 0.0284(14) 0.0301(15) 0.0268(12) 0.0020(11) 0.0020(11) -0.0016(12)
C14 0.0348(18) 0.053(2) 0.068(2) 0.0019(18) 0.0037(17) 0.0077(16)
C15 0.0295(14) 0.0248(14) 0.0288(12) -0.0057(11) 0.0067(11) 0.0018(11)
C16 0.0352(16) 0.0298(16) 0.0377(15) -0.0050(12) 0.0007(13) -0.0073(13)
C17 0.0385(18) 0.0416(19) 0.0360(15) -0.0012(14) -0.0017(13) -0.0021(15)
C18 0.0461(19) 0.0340(17) 0.0351(15) 0.0021(13) 0.0077(14) 0.0026(14)
C19 0.0385(17) 0.0294(16) 0.0419(15) -0.0054(13) 0.0129(13) -0.0055(13)
C20 0.0274(14) 0.0341(17) 0.0325(13) -0.0056(12) 0.0055(11) 0.0000(12)
O1 0.0416(14) 0.0651(19) 0.109(2) -0.0497(18) -0.0129(15) 0.0178(13)
O2 0.0321(12) 0.0556(15) 0.0395(12) -0.0111(10) -0.0048(9) 0.0083(10)
O3 0.0359(11) 0.0279(12) 0.0470(12) -0.0018(9) -0.0003(9) 0.0022(9)
O4 0.0282(11) 0.0377(13) 0.0480(12) -0.0012(10) -0.0010(9) -0.0005(9)

loop_
_atom_type_symbol
_atom_type_description
_atom_type_scat_dispersion_real
_atom_type_scat_dispersion_imag
_atom_type_scat_source
C C 0.0033 0.0016 'International Tables Vol C Tables 4.2.6.8 and 6.1.1.4'
H H 0.0000 0.0000 'International Tables Vol C Tables 4.2.6.8 and 6.1.1.4'
O O 0.0106 0.0060 'International Tables Vol C Tables 4.2.6.8 and 6.1.1.4'

loop_
_geom_angle_atom_site_label_1
_geom_angle_atom_site_label_2
_geom_angle_atom_site_label_3
_geom_angle
O1 C1 O2 122.8(3)
O1 C1 C3 125.3(3)
O2 C1 C3 111.8(3)
C1 C3 C6 117.8(2)
C1 C3 C4 115.2(3)
C6 C3 C4 87.6(2)
C7 C4 C3 123.1(2)
C7 C4 C5 120.5(2)
C3 C4 C5 88.3(2)
C13 C5 C6 112.1(2)
C13 C5 C4 113.4(2)
C6 C5 C4 86.2(2)
C15 C6 C3 121.6(2)
C15 C6 C5 118.7(2)
C3 C6 C5 89.3(2)
C8 C7 C12 118.2(3)
C8 C7 C4 123.2(3)
C12 C7 C4 118.6(3)
C7 C8 C9 120.6(3)
C10 C9 C8 120.2(3)
C9 C10 C11 119.7(3)
C12 C11 C10 120.3(3)
C11 C12 C7 121.0(3)
O3 C13 O4 123.1(3)
O3 C13 C5 126.1(3)
O4 C13 C5 110.9(2)
C20 C15 C16 118.5(3)
C20 C15 C6 122.9(3)
C16 C15 C6 118.6(3)
C17 C16 C15 120.3(3)
C18 C17 C16 120.8(3)
C17 C18 C19 119.4(3)
C18 C19 C20 120.3(3)
C15 C20 C19 120.7(3)
C1 O2 C2 116.3(3)
C13 O4 C14 114.6(3)

loop_
_geom_bond_atom_site_label_1
_geom_bond_atom_site_label_2
_geom_bond_distance
C1 O1 1.197(4)
C1 O2 1.323(4)
C1 C3 1.500(4)
C2 O2 1.451(4)
C3 C6 1.542(4)
C3 C4 1.563(4)
C4 C7 1.496(4)
C4 C5 1.576(4)
C5 C13 1.501(4)
C5 C6 1.568(4)
C6 C15 1.502(4)
C7 C8 1.390(4)
C7 C12 1.390(4)
C8 C9 1.393(4)
C9 C10 1.371(5)
C10 C11 1.380(5)
C11 C12 1.378(5)
C13 O3 1.196(3)
C13 O4 1.339(3)
C14 O4 1.472(4)
C15 C20 1.380(4)
C15 C16 1.400(4)
C16 C17 1.379(5)
C17 C18 1.376(5)
C18 C19 1.380(4)
C19 C20 1.389(5)

loop_
_geom_torsion_atom_site_label_1
_geom_torsion_atom_site_label_2
_geom_torsion_atom_site_label_3
_geom_torsion_atom_site_label_4
_geom_torsion
O1 C1 C3 C6 24.2(5)
O2 C1 C3 C6 -157.1(3)
O1 C1 C3 C4 -77.1(5)
O2 C1 C3 C4 101.6(3)
C1 C3 C4 C7 -92.3(3)
C6 C3 C4 C7 147.9(3)
C1 C3 C4 C5 141.7(3)
C6 C3 C4 C5 21.9(2)
C7 C4 C5 C13 -37.2(4)
C3 C4 C5 C13 90.9(3)
C7 C4 C5 C6 -149.7(3)
C3 C4 C5 C6 -21.6(2)
C1 C3 C6 C15 96.8(3)
C4 C3 C6 C15 -145.8(3)
C1 C3 C6 C5 -139.4(3)
C4 C3 C6 C5 -22.0(2)
C13 C5 C6 C15 34.3(3)
C4 C5 C6 C15 148.1(2)
C13 C5 C6 C3 -91.9(2)
C4 C5 C6 C3 21.8(2)
C3 C4 C7 C8 -13.4(4)
C5 C4 C7 C8 96.7(3)
C3 C4 C7 C12 166.9(3)
C5 C4 C7 C12 -83.0(3)
C12 C7 C8 C9 -0.5(4)
C4 C7 C8 C9 179.8(3)
C7 C8 C9 C10 1.0(5)
C8 C9 C10 C11 -1.0(5)
C9 C10 C11 C12 0.4(5)
C10 C11 C12 C7 0.1(5)
C8 C7 C12 C11 -0.1(4)
C4 C7 C12 C11 179.6(3)
C6 C5 C13 O3 54.3(4)
C4 C5 C13 O3 -41.4(4)
C6 C5 C13 O4 -124.3(3)
C4 C5 C13 O4 140.0(2)
C3 C6 C15 C20 -12.8(4)
C5 C6 C15 C20 -121.5(3)
C3 C6 C15 C16 167.2(3)
C5 C6 C15 C16 58.5(4)
C20 C15 C16 C17 0.5(5)
C6 C15 C16 C17 -179.6(3)
C15 C16 C17 C18 -0.6(5)
C16 C17 C18 C19 0.0(5)
C17 C18 C19 C20 0.8(5)
C16 C15 C20 C19 0.3(4)
C6 C15 C20 C19 -179.7(3)
C18 C19 C20 C15 -0.9(5)
O1 C1 O2 C2 3.8(5)
C3 C1 O2 C2 -175.0(3)
O3 C13 O4 C14 1.2(4)
C5 C13 O4 C14 179.8(3)
